data_7054955
loop_
_publ_author_name
'Salah, Abderrahmen'
'Corpet, Martin'
'ul-Hassan Khan, Najm'
'Zargarian, Davit'
'Spasyuk, Denis M.'

_publ_section_title
;
 Synthesis of unsymmetrical 5,6-POCOP&#x2032;-type pincer complexes of
 nickel(ii): impact of nickelacycle size on structures and spectroscopic
 properties
;
_journal_issue 8
_journal_name_full 'New J. Chem.'
_journal_page_first 6649
_journal_paper_doi 10.1039/C5NJ00807G
_journal_volume 39
_journal_year 2015
_chemical_formula_moiety 'C22 H36 Ni O2 P2'
_chemical_formula_sum 'C22 H36 Ni O2 P2'
_chemical_formula_weight 453.16
_space_group_crystal_system triclinic
_space_group_IT_number 2
_space_group_name_Hall '-P 1'
_space_group_name_H-M_alt 'P -1'
_symmetry_space_group_name_Hall '-P 1'
_symmetry_space_group_name_H-M 'P -1'
_atom_sites_solution_hydrogens geom
_audit_creation_date 2015-03-06
_audit_creation_method
;
Olex2 1.2
(compiled 2015.01.26 svn.r3150 for OlexSys, GUI svn.r4998)
;
_audit_update_record
;
2015-03-06 deposited with the CCDC.
2015-06-23 downloaded from the CCDC.
;
_cell_angle_alpha 90.793(4)
_cell_angle_beta 90.658(3)
_cell_angle_gamma 97.963(4)
_cell_formula_units_Z 4
_cell_length_a 8.0422(8)
_cell_length_b 16.7136(17)
_cell_length_c 17.4731(17)
_cell_measurement_reflns_used 9269
_cell_measurement_temperature 150
_cell_measurement_theta_max 68.810
_cell_measurement_theta_min 2.530
_cell_volume 2325.5(4)
_computing_cell_refinement
'SAINT () ; Integration Software for Single Crystal Data. Bruker AXS Inc., Madison, WI 53719-1173.'
_computing_data_collection
;
APEX 2 () Bruker AXS Inc., Madison, WI 53719-1173.
;
_computing_data_reduction
'SAINT () ; Integration Software for Single Crystal Data. Bruker AXS Inc., Madison, WI 53719-1173.'
_computing_molecular_graphics 'Olex2 (Dolomanov et al., 2009)'
_computing_publication_material 'Olex2 (Dolomanov et al., 2009)'
_computing_structure_refinement 'XL (Sheldrick, 2008)'
_diffrn_ambient_temperature 150
_diffrn_detector 'CCD area detector'
_diffrn_detector_area_resol_mean 8.3
_diffrn_detector_type 'Bruker Platinum 135 CCD Area Detector'
_diffrn_measured_fraction_theta_full 0.991
_diffrn_measured_fraction_theta_max 0.984
_diffrn_measurement_device 'k-geometry diffractometer'
_diffrn_measurement_device_type 'Bruker Microstar X8'
_diffrn_measurement_method '\w scans'
_diffrn_radiation_collimation 'Focusing mirrors'
_diffrn_radiation_monochromator 'Helios Mirror Optics'
_diffrn_radiation_probe x-ray
_diffrn_radiation_type CuK\a
_diffrn_radiation_wavelength 1.54178
_diffrn_reflns_av_R_equivalents 0.0552
_diffrn_reflns_av_unetI/netI 0.0409
_diffrn_reflns_laue_measured_fraction_full 0.991
_diffrn_reflns_laue_measured_fraction_max 0.984
_diffrn_reflns_limit_h_max 9
_diffrn_reflns_limit_h_min -9
_diffrn_reflns_limit_k_max 18
_diffrn_reflns_limit_k_min -20
_diffrn_reflns_limit_l_max 21
_diffrn_reflns_limit_l_min -20
_diffrn_reflns_number 39164
_diffrn_reflns_point_group_measured_fraction_full 0.991
_diffrn_reflns_point_group_measured_fraction_max 0.984
_diffrn_reflns_theta_full 67.679
_diffrn_reflns_theta_max 68.800
_diffrn_reflns_theta_min 2.529
_diffrn_source 'Rotating-anode X-ray tube'
_diffrn_source_target Cu
_diffrn_source_type 'Bruker Microstar/FR591 generator'
_exptl_absorpt_coefficient_mu 2.602
_exptl_absorpt_correction_T_max 0.7531
_exptl_absorpt_correction_T_min 0.5699
_exptl_absorpt_correction_type multi-scan
_exptl_absorpt_process_details
;
SADABS-2014/5 (Bruker,2014/5) was used for absorption correction.
wR2(int) was 0.0993 before and 0.0725 after correction.
The Ratio of minimum to maximum transmission is 0.7567.
The \l/2 correction factor is 0.00150.
;
_exptl_crystal_colour yellow
_exptl_crystal_colour_primary yellow
_exptl_crystal_density_diffrn 1.294
_exptl_crystal_description plate
_exptl_crystal_F_000 968
_exptl_crystal_size_max 0.2
_exptl_crystal_size_mid 0.13
_exptl_crystal_size_min 0.06
_refine_diff_density_max 1.601
_refine_diff_density_min -0.507
_refine_diff_density_rms 0.084
_refine_ls_extinction_method none
_refine_ls_goodness_of_fit_ref 1.057
_refine_ls_hydrogen_treatment constr
_refine_ls_matrix_type full
_refine_ls_number_parameters 505
_refine_ls_number_reflns 8469
_refine_ls_number_restraints 2
_refine_ls_restrained_S_all 1.057
_refine_ls_R_factor_all 0.0552
_refine_ls_R_factor_gt 0.0543
_refine_ls_shift/su_max 0.001
_refine_ls_shift/su_mean 0.000
_refine_ls_structure_factor_coef Fsqd
_refine_ls_weighting_details 'w=1/[\s^2^(Fo^2^)+(0.0720P)^2^+3.7650P] where P=(Fo^2^+2Fc^2^)/3'
_refine_ls_weighting_scheme calc
_refine_ls_wR_factor_gt 0.1440
_refine_ls_wR_factor_ref 0.1450
_reflns_Friedel_coverage 0.000
_reflns_number_gt 8233
_reflns_number_total 8469
_reflns_threshold_expression 'I > 2\s(I)'
_cod_data_source_file c5nj00807g2.cif
_cod_data_source_block dens52
_cod_depositor_comments
;
The following automatic conversions were performed:

'_diffrn_radiation_probe' value 'X-ray' changed to 'x-ray' according
to
/usr/data/users/saulius/crontab/automatic-downloads/rss-feeds/RSC/lib/dictionaries/cif_core.dic
dictionary named 'cif_core.dic' version 2.4.2 from 2011-04-26.

Automatic conversion script
Id: cif_fix_values 3271 2015-04-21 07:52:19Z andrius 

 Adding full bibliography for 7054953--7054957.cif.
;
_cod_database_code 7054955
_shelx_space_group_comment
;
The symmetry employed for this shelxl refinement is uniquely defined
by the following loop, which should always be used as a source of
symmetry information in preference to the above space-group names.
They are only intended as comments.
;
_shelx_estimated_absorpt_t_max 0.859
_shelx_estimated_absorpt_t_min 0.624
_olex2_refinement_description
;
1. Fixed Uiso
 At 1.2 times of:
  All C(H) groups, All C(H,H) groups
 At 1.5 times of:
  All C(H,H,H) groups
2. Restrained distances
 Ni2-C42 = Ni1-C20
 1.91 with sigma of 0.0002
3.a Ternary CH refined with riding coordinates:
 C8(H8), C11(H11), C14(H14), C17(H17), C30(H30), C33(H33), C36(H36), C39(H39)
3.b Secondary CH2 refined with riding coordinates:
 C7(H7A,H7B), C29(H29A,H29B)
3.c Aromatic/amide H refined with riding coordinates:
 C3(H3), C4(H4), C5(H5), C25(H25), C26(H26), C27(H27)
3.d Idealised Me refined as rotating group:
 C9(H9A,H9B,H9C), C10(H10A,H10B,H10C), C12(H12A,H12B,H12C), C13(H13A,H13B,
 H13C), C15(H15A,H15B,H15C), C16(H16A,H16B,H16C), C18(H18A,H18B,H18C), C19(H19A,
 H19B,H19C), C22(H22A,H22B,H22C), C31(H31A,H31B,H31C), C32(H32A,H32B,H32C),
 C34(H34A,H34B,H34C), C35(H35A,H35B,H35C), C37(H37A,H37B,H37C), C38(H38A,H38B,
 H38C), C40(H40A,H40B,H40C), C41(H41A,H41B,H41C), C44(H44A,H44B,H44C)
;
_shelx_shelxl_version_number 2014/7
_olex2_submission_special_instructions 'No special instructions were received'

loop_
_space_group_symop_operation_xyz
'x, y, z'
'-x, -y, -z'

loop_
_atom_site_label
_atom_site_type_symbol
_atom_site_fract_x
_atom_site_fract_y
_atom_site_fract_z
_atom_site_U_iso_or_equiv
_atom_site_adp_type
_atom_site_occupancy
_atom_site_site_symmetry_order
_atom_site_calc_flag
_atom_site_refinement_flags_posn
Ni1 Ni 0.66748(6) 0.25935(3) 0.09355(2) 0.02322(14) Uani 1 1 d D
P1 P 0.59677(8) 0.37706(4) 0.08678(4) 0.02326(16) Uani 1 1 d .
P2 P 0.69902(9) 0.13499(4) 0.09209(4) 0.02569(17) Uani 1 1 d .
O1 O 0.6456(3) 0.41121(13) 0.00120(11) 0.0325(5) Uani 1 1 d .
O2 O 0.7732(3) 0.10539(13) 0.01148(11) 0.0343(5) Uani 1 1 d .
C1 C 0.7583(4) 0.2776(2) -0.00785(15) 0.0315(6) Uani 1 1 d .
C2 C 0.7330(5) 0.3548(2) -0.04111(18) 0.0411(7) Uani 1 1 d .
C3 C 0.7873(5) 0.3806(2) -0.1122(2) 0.0466(8) Uani 1 1 d .
H3 H 0.7643 0.4307 -0.1319 0.056 Uiso 1 1 calc R
C4 C 0.8760(5) 0.3308(2) -0.1533(2) 0.0524(9) Uani 1 1 d .
H4 H 0.9173 0.3486 -0.2018 0.063 Uiso 1 1 calc R
C5 C 0.9091(4) 0.2565(2) -0.12873(19) 0.0433(8) Uani 1 1 d .
H5 H 0.9690 0.2229 -0.1591 0.052 Uiso 1 1 calc R
C6 C 0.8476(4) 0.2331(2) -0.05433(19) 0.0426(8) Uani 1 1 d .
C7 C 0.9012(5) 0.1559(2) -0.0271(2) 0.0471(8) Uani 1 1 d .
H7A H 0.9375 0.1257 -0.0716 0.057 Uiso 1 1 calc R
H7B H 0.9992 0.1689 0.0079 0.057 Uiso 1 1 calc R
C8 C 0.3753(4) 0.38948(18) 0.08879(17) 0.0315(6) Uani 1 1 d .
H8 H 0.3635 0.4431 0.0662 0.038 Uiso 1 1 calc R
C9 C 0.2729(4) 0.3242(2) 0.0392(2) 0.0476(9) Uani 1 1 d .
H9A H 0.3249 0.3221 -0.0112 0.071 Uiso 1 1 calc GR
H9B H 0.1582 0.3369 0.0329 0.071 Uiso 1 1 calc GR
H9C H 0.2699 0.2717 0.0639 0.071 Uiso 1 1 calc GR
C10 C 0.3090(5) 0.3894(3) 0.1709(2) 0.0524(10) Uani 1 1 d .
H10A H 0.3301 0.3397 0.1962 0.079 Uiso 1 1 calc GR
H10B H 0.1880 0.3920 0.1695 0.079 Uiso 1 1 calc GR
H10C H 0.3666 0.4363 0.1993 0.079 Uiso 1 1 calc GR
C11 C 0.7034(4) 0.45510(18) 0.15154(18) 0.0337(6) Uani 1 1 d .
H11 H 0.6569 0.4445 0.2038 0.040 Uiso 1 1 calc R
C12 C 0.8885(5) 0.4463(2) 0.1551(3) 0.0596(11) Uani 1 1 d .
H12A H 0.9012 0.3902 0.1664 0.089 Uiso 1 1 calc GR
H12B H 0.9440 0.4821 0.1954 0.089 Uiso 1 1 calc GR
H12C H 0.9398 0.4610 0.1057 0.089 Uiso 1 1 calc GR
C13 C 0.6764(5) 0.54077(19) 0.1303(2) 0.0416(8) Uani 1 1 d .
H13A H 0.7232 0.5534 0.0797 0.062 Uiso 1 1 calc GR
H13B H 0.7328 0.5792 0.1683 0.062 Uiso 1 1 calc GR
H13C H 0.5559 0.5446 0.1293 0.062 Uiso 1 1 calc GR
C14 C 0.5042(4) 0.06357(18) 0.09111(17) 0.0314(6) Uani 1 1 d .
H14 H 0.5296 0.0125 0.0662 0.038 Uiso 1 1 calc R
C15 C 0.3745(4) 0.0971(2) 0.0399(2) 0.0415(8) Uani 1 1 d .
H15A H 0.3334 0.1425 0.0662 0.062 Uiso 1 1 calc GR
H15B H 0.2802 0.0546 0.0290 0.062 Uiso 1 1 calc GR
H15C H 0.4270 0.1156 -0.0082 0.062 Uiso 1 1 calc GR
C16 C 0.4309(5) 0.0413(2) 0.1696(2) 0.0471(8) Uani 1 1 d .
H16A H 0.5129 0.0167 0.2001 0.071 Uiso 1 1 calc GR
H16B H 0.3281 0.0027 0.1630 0.071 Uiso 1 1 calc GR
H16C H 0.4047 0.0901 0.1959 0.071 Uiso 1 1 calc GR
C17 C 0.8365(4) 0.10023(17) 0.16542(16) 0.0300(6) Uani 1 1 d .
H17 H 0.7743 0.0980 0.2148 0.036 Uiso 1 1 calc R
C18 C 0.9960(4) 0.1606(2) 0.1769(2) 0.0421(7) Uani 1 1 d .
H18A H 1.0680 0.1586 0.1323 0.063 Uiso 1 1 calc GR
H18B H 1.0562 0.1468 0.2229 0.063 Uiso 1 1 calc GR
H18C H 0.9660 0.2152 0.1830 0.063 Uiso 1 1 calc GR
C19 C 0.8769(5) 0.0151(2) 0.1481(2) 0.0437(8) Uani 1 1 d .
H19A H 0.7725 -0.0229 0.1459 0.066 Uiso 1 1 calc GR
H19B H 0.9504 -0.0009 0.1886 0.066 Uiso 1 1 calc GR
H19C H 0.9335 0.0145 0.0988 0.066 Uiso 1 1 calc GR
C20 C 0.5877(3) 0.24650(17) 0.19579(6) 0.0303(6) Uani 1 1 d D
C21 C 0.5392(4) 0.23707(19) 0.25852(17) 0.0347(7) Uani 1 1 d .
C22 C 0.4737(5) 0.2237(3) 0.33625(19) 0.0509(9) Uani 1 1 d .
H22A H 0.3600 0.2384 0.3385 0.076 Uiso 1 1 calc GR
H22B H 0.5468 0.2573 0.3729 0.076 Uiso 1 1 calc GR
H22C H 0.4706 0.1667 0.3491 0.076 Uiso 1 1 calc GR
Ni2 Ni 0.18401(6) 0.26093(3) 0.59352(2) 0.02343(14) Uani 1 1 d D
P3 P 0.32337(8) 0.37852(4) 0.58742(4) 0.02398(16) Uani 1 1 d .
P4 P 0.07989(9) 0.13611(4) 0.58881(4) 0.02404(16) Uani 1 1 d .
O3 O 0.3127(3) 0.40573(12) 0.49792(11) 0.0308(4) Uani 1 1 d .
O4 O -0.0360(3) 0.10839(12) 0.51310(11) 0.0306(4) Uani 1 1 d .
C23 C 0.1115(4) 0.28195(18) 0.49061(15) 0.0277(6) Uani 1 1 d .
C24 C 0.1936(4) 0.35218(18) 0.45530(16) 0.0302(6) Uani 1 1 d .
C25 C 0.1655(4) 0.37368(19) 0.38074(17) 0.0357(7) Uani 1 1 d .
H25 H 0.2274 0.4205 0.3595 0.043 Uiso 1 1 calc R
C26 C 0.0446(4) 0.3251(2) 0.33786(18) 0.0391(7) Uani 1 1 d .
H26 H 0.0236 0.3386 0.2863 0.047 Uiso 1 1 calc R
C27 C -0.0458(4) 0.2573(2) 0.36883(17) 0.0354(7) Uani 1 1 d .
H27 H -0.1297 0.2248 0.3392 0.042 Uiso 1 1 calc R
C28 C -0.0128(4) 0.23697(18) 0.44468(16) 0.0310(6) Uani 1 1 d .
C29 C -0.1252(4) 0.16679(18) 0.47707(18) 0.0344(7) Uani 1 1 d .
H29A H -0.1998 0.1874 0.5151 0.041 Uiso 1 1 calc R
H29B H -0.1970 0.1396 0.4353 0.041 Uiso 1 1 calc R
C30 C 0.2426(4) 0.45972(17) 0.64066(18) 0.0316(6) Uani 1 1 d .
H30 H 0.2682 0.4528 0.6961 0.038 Uiso 1 1 calc R
C31 C 0.0520(4) 0.4489(2) 0.6310(3) 0.0519(9) Uani 1 1 d .
H31A H 0.0227 0.4546 0.5769 0.078 Uiso 1 1 calc GR
H31B H 0.0061 0.4900 0.6617 0.078 Uiso 1 1 calc GR
H31C H 0.0047 0.3950 0.6481 0.078 Uiso 1 1 calc GR
C32 C 0.3222(5) 0.54448(19) 0.6189(2) 0.0436(8) Uani 1 1 d .
H32A H 0.4433 0.5507 0.6295 0.065 Uiso 1 1 calc GR
H32B H 0.2718 0.5846 0.6489 0.065 Uiso 1 1 calc GR
H32C H 0.3027 0.5525 0.5642 0.065 Uiso 1 1 calc GR
C33 C 0.5510(4) 0.39411(18) 0.60192(16) 0.0297(6) Uani 1 1 d .
H33 H 0.5971 0.4450 0.5755 0.036 Uiso 1 1 calc R
C34 C 0.6251(4) 0.3241(2) 0.5641(2) 0.0384(7) Uani 1 1 d .
H34A H 0.5939 0.2748 0.5933 0.058 Uiso 1 1 calc GR
H34B H 0.7478 0.3369 0.5632 0.058 Uiso 1 1 calc GR
H34C H 0.5813 0.3158 0.5116 0.058 Uiso 1 1 calc GR
C35 C 0.6015(4) 0.4038(2) 0.68695(18) 0.0404(7) Uani 1 1 d .
H35A H 0.5557 0.4501 0.7091 0.061 Uiso 1 1 calc GR
H35B H 0.7243 0.4126 0.6919 0.061 Uiso 1 1 calc GR
H35C H 0.5570 0.3547 0.7142 0.061 Uiso 1 1 calc GR
C36 C -0.0524(4) 0.09562(18) 0.66792(16) 0.0303(6) Uani 1 1 d .
H36 H 0.0205 0.0988 0.7149 0.036 Uiso 1 1 calc R
C37 C -0.1262(5) 0.0068(2) 0.6554(2) 0.0437(8) Uani 1 1 d .
H37A H -0.1988 0.0016 0.6097 0.066 Uiso 1 1 calc GR
H37B H -0.1922 -0.0122 0.7001 0.066 Uiso 1 1 calc GR
H37C H -0.0349 -0.0257 0.6485 0.066 Uiso 1 1 calc GR
C38 C -0.1899(4) 0.1483(2) 0.6827(2) 0.0431(8) Uani 1 1 d .
H38A H -0.1396 0.2051 0.6870 0.065 Uiso 1 1 calc GR
H38B H -0.2468 0.1320 0.7305 0.065 Uiso 1 1 calc GR
H38C H -0.2714 0.1416 0.6402 0.065 Uiso 1 1 calc GR
C39 C 0.2372(4) 0.06755(17) 0.57500(16) 0.0294(6) Uani 1 1 d .
H39 H 0.1779 0.0157 0.5529 0.035 Uiso 1 1 calc R
C40 C 0.3636(4) 0.1043(2) 0.51546(19) 0.0387(7) Uani 1 1 d .
H40A H 0.3028 0.1205 0.4706 0.058 Uiso 1 1 calc GR
H40B H 0.4350 0.0641 0.4999 0.058 Uiso 1 1 calc GR
H40C H 0.4336 0.1517 0.5379 0.058 Uiso 1 1 calc GR
C41 C 0.3268(4) 0.0475(2) 0.64830(19) 0.0414(7) Uani 1 1 d .
H41A H 0.3764 0.0977 0.6742 0.062 Uiso 1 1 calc GR
H41B H 0.4155 0.0151 0.6356 0.062 Uiso 1 1 calc GR
H41C H 0.2459 0.0169 0.6822 0.062 Uiso 1 1 calc GR
C42 C 0.2596(3) 0.24696(16) 0.69588(7) 0.0327(7) Uani 1 1 d D
C43 C 0.3141(4) 0.2355(2) 0.75629(18) 0.0395(7) Uani 1 1 d .
C44 C 0.3849(6) 0.2220(3) 0.8330(2) 0.0587(11) Uani 1 1 d .
H44A H 0.4353 0.1719 0.8320 0.088 Uiso 1 1 calc GR
H44B H 0.2953 0.2179 0.8709 0.088 Uiso 1 1 calc GR
H44C H 0.4711 0.2675 0.8469 0.088 Uiso 1 1 calc GR

loop_
_atom_site_aniso_label
_atom_site_aniso_U_11
_atom_site_aniso_U_22
_atom_site_aniso_U_33
_atom_site_aniso_U_23
_atom_site_aniso_U_13
_atom_site_aniso_U_12
Ni1 0.0298(3) 0.0230(2) 0.0177(2) 0.00363(18) 0.00247(18) 0.00612(19)
P1 0.0264(3) 0.0238(3) 0.0202(3) 0.0027(3) 0.0010(3) 0.0055(3)
P2 0.0323(4) 0.0236(3) 0.0218(3) 0.0040(3) 0.0013(3) 0.0059(3)
O1 0.0399(11) 0.0349(11) 0.0237(10) 0.0087(8) 0.0044(8) 0.0074(9)
O2 0.0422(12) 0.0362(11) 0.0253(10) 0.0031(8) 0.0064(9) 0.0078(9)
C1 0.0274(14) 0.0475(17) 0.0176(13) 0.0009(12) 0.0012(11) -0.0017(12)
C2 0.0465(19) 0.0461(19) 0.0293(16) 0.0064(14) -0.0022(14) 0.0010(15)
C3 0.053(2) 0.046(2) 0.0414(19) 0.0131(15) 0.0057(16) 0.0095(16)
C4 0.048(2) 0.055(2) 0.054(2) -0.0031(18) 0.0176(17) 0.0047(17)
C5 0.0411(18) 0.054(2) 0.0326(16) 0.0151(15) -0.0019(14) -0.0011(15)
C6 0.0402(18) 0.053(2) 0.0357(17) -0.0055(15) -0.0026(14) 0.0101(15)
C7 0.057(2) 0.048(2) 0.0367(18) 0.0053(15) 0.0096(16) 0.0078(17)
C8 0.0301(15) 0.0308(15) 0.0352(15) 0.0064(12) 0.0020(12) 0.0088(12)
C9 0.0361(17) 0.0351(17) 0.071(2) 0.0066(16) -0.0123(17) 0.0022(14)
C10 0.046(2) 0.067(2) 0.051(2) 0.0190(18) 0.0206(17) 0.0277(18)
C11 0.0440(17) 0.0268(14) 0.0302(15) 0.0007(12) -0.0085(13) 0.0058(12)
C12 0.048(2) 0.0388(19) 0.090(3) -0.0010(19) -0.035(2) 0.0052(16)
C13 0.053(2) 0.0281(15) 0.0438(18) -0.0022(13) -0.0131(15) 0.0071(14)
C14 0.0363(15) 0.0267(14) 0.0306(15) 0.0002(11) 0.0020(12) 0.0029(12)
C15 0.0374(17) 0.0346(16) 0.053(2) -0.0057(14) -0.0085(15) 0.0088(13)
C16 0.048(2) 0.0452(19) 0.0433(19) 0.0019(15) 0.0121(16) -0.0102(16)
C17 0.0381(16) 0.0307(15) 0.0227(13) 0.0054(11) 0.0002(11) 0.0097(12)
C18 0.0384(17) 0.0454(19) 0.0427(18) -0.0002(15) -0.0065(14) 0.0070(14)
C19 0.058(2) 0.0351(17) 0.0418(18) 0.0042(14) -0.0084(16) 0.0188(15)
C20 0.0341(15) 0.0279(14) 0.0298(15) 0.0049(11) 0.0017(12) 0.0071(12)
C21 0.0435(17) 0.0386(16) 0.0236(15) 0.0045(12) 0.0052(13) 0.0111(13)
C22 0.063(2) 0.064(2) 0.0289(17) 0.0120(16) 0.0174(16) 0.0165(19)
Ni2 0.0286(3) 0.0219(2) 0.0187(2) 0.00160(18) -0.00359(18) -0.00050(18)
P3 0.0258(3) 0.0228(3) 0.0224(3) 0.0000(3) -0.0007(3) 0.0002(3)
P4 0.0289(4) 0.0219(3) 0.0203(3) 0.0025(2) -0.0024(3) -0.0001(3)
O3 0.0356(11) 0.0309(10) 0.0239(10) 0.0050(8) -0.0021(8) -0.0025(8)
O4 0.0386(11) 0.0262(10) 0.0258(10) 0.0021(8) -0.0089(8) 0.0009(8)
C23 0.0309(14) 0.0324(15) 0.0208(13) 0.0021(11) 0.0007(11) 0.0078(11)
C24 0.0323(15) 0.0318(15) 0.0268(14) 0.0004(11) -0.0016(11) 0.0058(12)
C25 0.0409(17) 0.0358(16) 0.0302(15) 0.0106(12) 0.0003(13) 0.0040(13)
C26 0.0457(18) 0.0439(18) 0.0277(15) 0.0060(13) -0.0081(13) 0.0068(14)
C27 0.0410(17) 0.0402(17) 0.0257(14) 0.0020(12) -0.0030(12) 0.0087(13)
C28 0.0328(15) 0.0345(15) 0.0262(14) -0.0009(12) -0.0018(11) 0.0063(12)
C29 0.0386(16) 0.0315(15) 0.0324(15) 0.0039(12) -0.0095(13) 0.0026(13)
C30 0.0338(15) 0.0275(14) 0.0327(15) -0.0028(12) 0.0055(12) 0.0011(12)
C31 0.0356(18) 0.0401(19) 0.080(3) -0.0104(18) 0.0088(18) 0.0048(14)
C32 0.0458(19) 0.0270(15) 0.057(2) -0.0047(14) 0.0141(16) 0.0013(13)
C33 0.0285(14) 0.0298(14) 0.0296(14) 0.0005(11) -0.0006(11) -0.0005(11)
C34 0.0307(15) 0.0375(17) 0.0469(18) -0.0045(14) -0.0020(13) 0.0055(13)
C35 0.0325(16) 0.052(2) 0.0331(16) -0.0017(14) -0.0064(13) -0.0046(14)
C36 0.0340(15) 0.0317(15) 0.0233(13) 0.0047(11) -0.0009(11) -0.0031(12)
C37 0.051(2) 0.0358(17) 0.0395(18) 0.0040(14) 0.0066(15) -0.0118(15)
C38 0.0378(17) 0.055(2) 0.0362(17) 0.0042(15) 0.0054(14) 0.0040(15)
C39 0.0353(15) 0.0248(13) 0.0280(14) 0.0004(11) -0.0028(12) 0.0039(11)
C40 0.0417(17) 0.0359(16) 0.0384(17) -0.0018(13) 0.0073(14) 0.0049(13)
C41 0.0446(18) 0.0437(18) 0.0384(17) 0.0040(14) -0.0066(14) 0.0155(15)
C42 0.0251(14) 0.0200(13) 0.0507(19) 0.0111(12) -0.0117(13) -0.0053(10)
C43 0.0466(18) 0.0371(17) 0.0310(16) -0.0004(13) 0.0003(14) -0.0080(14)
C44 0.071(3) 0.066(3) 0.0341(19) 0.0096(17) -0.0180(18) -0.006(2)

loop_
_atom_type_symbol
_atom_type_description
_atom_type_scat_dispersion_real
_atom_type_scat_dispersion_imag
_atom_type_scat_source
C C 0.0181 0.0091 'International Tables Vol C Tables 4.2.6.8 and 6.1.1.4'
H H 0.0000 0.0000 'International Tables Vol C Tables 4.2.6.8 and 6.1.1.4'
O O 0.0492 0.0322 'International Tables Vol C Tables 4.2.6.8 and 6.1.1.4'
P P 0.2955 0.4335 'International Tables Vol C Tables 4.2.6.8 and 6.1.1.4'
Ni Ni -3.0029 0.5091 'International Tables Vol C Tables 4.2.6.8 and 6.1.1.4'

loop_
_geom_angle_atom_site_label_1
_geom_angle_atom_site_label_2
_geom_angle_atom_site_label_3
_geom_angle
P1 Ni1 P2 170.62(4)
C1 Ni1 P1 86.43(10)
C1 Ni1 P2 93.46(10)
C20 Ni1 P1 92.11(9)
C20 Ni1 P2 88.49(9)
C20 Ni1 C1 176.56(13)
O1 P1 Ni1 107.46(8)
O1 P1 C8 100.22(12)
O1 P1 C11 103.92(13)
C8 P1 Ni1 119.63(10)
C8 P1 C11 105.69(15)
C11 P1 Ni1 117.47(10)
O2 P2 Ni1 113.19(8)
O2 P2 C14 97.24(13)
O2 P2 C17 104.06(12)
C14 P2 Ni1 115.40(10)
C14 P2 C17 106.57(14)
C17 P2 Ni1 117.89(10)
C2 O1 P1 110.71(18)
C7 O2 P2 120.6(2)
C2 C1 Ni1 114.8(2)
C6 C1 Ni1 132.4(3)
C6 C1 C2 112.7(3)
O1 C2 C1 120.4(3)
C3 C2 O1 114.8(3)
C3 C2 C1 124.8(3)
C2 C3 H3 121.5
C4 C3 C2 117.0(4)
C4 C3 H3 121.5
C3 C4 H4 117.9
C3 C4 C5 124.2(4)
C5 C4 H4 117.9
C4 C5 H5 122.1
C4 C5 C6 115.9(4)
C6 C5 H5 122.1
C1 C6 C5 125.4(3)
C1 C6 C7 120.7(3)
C5 C6 C7 113.8(3)
O2 C7 C6 113.6(3)
O2 C7 H7A 108.8
O2 C7 H7B 108.8
C6 C7 H7A 108.8
C6 C7 H7B 108.8
H7A C7 H7B 107.7
P1 C8 H8 107.8
C9 C8 P1 110.0(2)
C9 C8 H8 107.8
C9 C8 C10 111.3(3)
C10 C8 P1 111.8(2)
C10 C8 H8 107.8
C8 C9 H9A 109.5
C8 C9 H9B 109.5
C8 C9 H9C 109.5
H9A C9 H9B 109.5
H9A C9 H9C 109.5
H9B C9 H9C 109.5
C8 C10 H10A 109.5
C8 C10 H10B 109.5
C8 C10 H10C 109.5
H10A C10 H10B 109.5
H10A C10 H10C 109.5
H10B C10 H10C 109.5
P1 C11 H11 107.6
C12 C11 P1 108.6(2)
C12 C11 H11 107.6
C12 C11 C13 111.6(3)
C13 C11 P1 113.7(2)
C13 C11 H11 107.6
C11 C12 H12A 109.5
C11 C12 H12B 109.5
C11 C12 H12C 109.5
H12A C12 H12B 109.5
H12A C12 H12C 109.5
H12B C12 H12C 109.5
C11 C13 H13A 109.5
C11 C13 H13B 109.5
C11 C13 H13C 109.5
H13A C13 H13B 109.5
H13A C13 H13C 109.5
H13B C13 H13C 109.5
P2 C14 H14 107.1
C15 C14 P2 108.6(2)
C15 C14 H14 107.1
C16 C14 P2 115.7(2)
C16 C14 H14 107.1
C16 C14 C15 110.8(3)
C14 C15 H15A 109.5
C14 C15 H15B 109.5
C14 C15 H15C 109.5
H15A C15 H15B 109.5
H15A C15 H15C 109.5
H15B C15 H15C 109.5
C14 C16 H16A 109.5
C14 C16 H16B 109.5
C14 C16 H16C 109.5
H16A C16 H16B 109.5
H16A C16 H16C 109.5
H16B C16 H16C 109.5
P2 C17 H17 107.3
C18 C17 P2 110.9(2)
C18 C17 H17 107.3
C18 C17 C19 111.6(3)
C19 C17 P2 112.3(2)
C19 C17 H17 107.3
C17 C18 H18A 109.5
C17 C18 H18B 109.5
C17 C18 H18C 109.5
H18A C18 H18B 109.5
H18A C18 H18C 109.5
H18B C18 H18C 109.5
C17 C19 H19A 109.5
C17 C19 H19B 109.5
C17 C19 H19C 109.5
H19A C19 H19B 109.5
H19A C19 H19C 109.5
H19B C19 H19C 109.5
C21 C20 Ni1 178.7(3)
C20 C21 C22 178.2(4)
C21 C22 H22A 109.5
C21 C22 H22B 109.5
C21 C22 H22C 109.5
H22A C22 H22B 109.5
H22A C22 H22C 109.5
H22B C22 H22C 109.5
P3 Ni2 P4 169.91(4)
C23 Ni2 P3 84.36(9)
C23 Ni2 P4 94.07(9)
C42 Ni2 P3 92.38(8)
C42 Ni2 P4 89.32(8)
C42 Ni2 C23 176.58(12)
O3 P3 Ni2 106.32(8)
O3 P3 C30 103.72(13)
O3 P3 C33 99.81(12)
C30 P3 Ni2 117.02(10)
C33 P3 Ni2 120.79(10)
C33 P3 C30 106.42(14)
O4 P4 Ni2 115.09(8)
O4 P4 C36 103.21(12)
O4 P4 C39 97.69(12)
C36 P4 Ni2 118.24(10)
C36 P4 C39 106.53(14)
C39 P4 Ni2 113.64(10)
C24 O3 P3 111.69(17)
C29 O4 P4 118.65(18)
C24 C23 Ni2 116.9(2)
C28 C23 Ni2 129.0(2)
C28 C23 C24 114.1(3)
O3 C24 C23 119.3(2)
C25 C24 O3 116.0(3)
C25 C24 C23 124.7(3)
C24 C25 H25 121.0
C24 C25 C26 118.1(3)
C26 C25 H25 121.0
C25 C26 H26 119.5
C27 C26 C25 120.9(3)
C27 C26 H26 119.5
C26 C27 H27 120.3
C26 C27 C28 119.4(3)
C28 C27 H27 120.3
C23 C28 C27 122.8(3)
C23 C28 C29 120.5(3)
C27 C28 C29 116.7(3)
O4 C29 C28 113.7(3)
O4 C29 H29A 108.8
O4 C29 H29B 108.8
C28 C29 H29A 108.8
C28 C29 H29B 108.8
H29A C29 H29B 107.7
P3 C30 H30 107.5
C31 C30 P3 108.4(2)
C31 C30 H30 107.5
C31 C30 C32 111.7(3)
C32 C30 P3 114.0(2)
C32 C30 H30 107.5
C30 C31 H31A 109.5
C30 C31 H31B 109.5
C30 C31 H31C 109.5
H31A C31 H31B 109.5
H31A C31 H31C 109.5
H31B C31 H31C 109.5
C30 C32 H32A 109.5
C30 C32 H32B 109.5
C30 C32 H32C 109.5
H32A C32 H32B 109.5
H32A C32 H32C 109.5
H32B C32 H32C 109.5
P3 C33 H33 107.9
C34 C33 P3 109.1(2)
C34 C33 H33 107.9
C34 C33 C35 111.4(3)
C35 C33 P3 112.4(2)
C35 C33 H33 107.9
C33 C34 H34A 109.5
C33 C34 H34B 109.5
C33 C34 H34C 109.5
H34A C34 H34B 109.5
H34A C34 H34C 109.5
H34B C34 H34C 109.5
C33 C35 H35A 109.5
C33 C35 H35B 109.5
C33 C35 H35C 109.5
H35A C35 H35B 109.5
H35A C35 H35C 109.5
H35B C35 H35C 109.5
P4 C36 H36 107.3
C37 C36 P4 112.9(2)
C37 C36 H36 107.3
C38 C36 P4 110.3(2)
C38 C36 H36 107.3
C38 C36 C37 111.4(3)
C36 C37 H37A 109.5
C36 C37 H37B 109.5
C36 C37 H37C 109.5
H37A C37 H37B 109.5
H37A C37 H37C 109.5
H37B C37 H37C 109.5
C36 C38 H38A 109.5
C36 C38 H38B 109.5
C36 C38 H38C 109.5
H38A C38 H38B 109.5
H38A C38 H38C 109.5
H38B C38 H38C 109.5
P4 C39 H39 107.5
C40 C39 P4 108.4(2)
C40 C39 H39 107.5
C41 C39 P4 114.5(2)
C41 C39 H39 107.5
C41 C39 C40 111.1(3)
C39 C40 H40A 109.5
C39 C40 H40B 109.5
C39 C40 H40C 109.5
H40A C40 H40B 109.5
H40A C40 H40C 109.5
H40B C40 H40C 109.5
C39 C41 H41A 109.5
C39 C41 H41B 109.5
C39 C41 H41C 109.5
H41A C41 H41B 109.5
H41A C41 H41C 109.5
H41B C41 H41C 109.5
C43 C42 Ni2 175.3(3)
C42 C43 C44 179.2(4)
C43 C44 H44A 109.5
C43 C44 H44B 109.5
C43 C44 H44C 109.5
H44A C44 H44B 109.5
H44A C44 H44C 109.5
H44B C44 H44C 109.5

loop_
_geom_bond_atom_site_label_1
_geom_bond_atom_site_label_2
_geom_bond_distance
Ni1 P1 2.1267(8)
Ni1 P2 2.1283(8)
Ni1 C1 1.936(3)
Ni1 C20 1.9099(3)
P1 O1 1.641(2)
P1 C8 1.822(3)
P1 C11 1.829(3)
P2 O2 1.633(2)
P2 C14 1.833(3)
P2 C17 1.835(3)
O1 C2 1.451(4)
O2 C7 1.420(4)
C1 C2 1.462(5)
C1 C6 1.368(5)
C2 C3 1.377(5)
C3 H3 0.9500
C3 C4 1.370(5)
C4 H4 0.9500
C4 C5 1.379(5)
C5 H5 0.9500
C5 C6 1.437(5)
C6 C7 1.498(5)
C7 H7A 0.9900
C7 H7B 0.9900
C8 H8 1.0000
C8 C9 1.526(5)
C8 C10 1.536(4)
C9 H9A 0.9800
C9 H9B 0.9800
C9 H9C 0.9800
C10 H10A 0.9800
C10 H10B 0.9800
C10 H10C 0.9800
C11 H11 1.0000
C11 C12 1.516(5)
C11 C13 1.528(4)
C12 H12A 0.9800
C12 H12B 0.9800
C12 H12C 0.9800
C13 H13A 0.9800
C13 H13B 0.9800
C13 H13C 0.9800
C14 H14 1.0000
C14 C15 1.535(4)
C14 C16 1.529(4)
C15 H15A 0.9800
C15 H15B 0.9800
C15 H15C 0.9800
C16 H16A 0.9800
C16 H16B 0.9800
C16 H16C 0.9800
C17 H17 1.0000
C17 C18 1.528(4)
C17 C19 1.530(4)
C18 H18A 0.9800
C18 H18B 0.9800
C18 H18C 0.9800
C19 H19A 0.9800
C19 H19B 0.9800
C19 H19C 0.9800
C20 C21 1.173(3)
C21 C22 1.471(4)
C22 H22A 0.9800
C22 H22B 0.9800
C22 H22C 0.9800
Ni2 P3 2.1279(8)
Ni2 P4 2.1377(8)
Ni2 C23 1.936(3)
Ni2 C42 1.9101(3)
P3 O3 1.639(2)
P3 C30 1.831(3)
P3 C33 1.827(3)
P4 O4 1.634(2)
P4 C36 1.833(3)
P4 C39 1.837(3)
O3 C24 1.414(4)
O4 C29 1.437(4)
C23 C24 1.417(4)
C23 C28 1.402(4)
C24 C25 1.381(4)
C25 H25 0.9500
C25 C26 1.383(5)
C26 H26 0.9500
C26 C27 1.379(5)
C27 H27 0.9500
C27 C28 1.404(4)
C28 C29 1.500(4)
C29 H29A 0.9900
C29 H29B 0.9900
C30 H30 1.0000
C30 C31 1.526(5)
C30 C32 1.527(4)
C31 H31A 0.9800
C31 H31B 0.9800
C31 H31C 0.9800
C32 H32A 0.9800
C32 H32B 0.9800
C32 H32C 0.9800
C33 H33 1.0000
C33 C34 1.531(4)
C33 C35 1.536(4)
C34 H34A 0.9800
C34 H34B 0.9800
C34 H34C 0.9800
C35 H35A 0.9800
C35 H35B 0.9800
C35 H35C 0.9800
C36 H36 1.0000
C36 C37 1.532(4)
C36 C38 1.528(5)
C37 H37A 0.9800
C37 H37B 0.9800
C37 H37C 0.9800
C38 H38A 0.9800
C38 H38B 0.9800
C38 H38C 0.9800
C39 H39 1.0000
C39 C40 1.536(4)
C39 C41 1.526(4)
C40 H40A 0.9800
C40 H40B 0.9800
C40 H40C 0.9800
C41 H41A 0.9800
C41 H41B 0.9800
C41 H41C 0.9800
C42 C43 1.167(3)
C43 C44 1.483(5)
C44 H44A 0.9800
C44 H44B 0.9800
C44 H44C 0.9800

loop_
_geom_torsion_atom_site_label_1
_geom_torsion_atom_site_label_2
_geom_torsion_atom_site_label_3
_geom_torsion_atom_site_label_4
_geom_torsion
Ni1 P1 O1 C2 -4.6(2)
Ni1 P1 C8 C9 -42.0(3)
Ni1 P1 C8 C10 82.2(3)
Ni1 P1 C11 C12 41.4(3)
Ni1 P1 C11 C13 166.2(2)
Ni1 P2 O2 C7 40.1(3)
Ni1 P2 C14 C15 38.2(2)
Ni1 P2 C14 C16 -87.1(2)
Ni1 P2 C17 C18 -42.5(2)
Ni1 P2 C17 C19 -168.1(2)
Ni1 C1 C2 O1 0.0(4)
Ni1 C1 C2 C3 179.8(3)
Ni1 C1 C6 C5 -178.8(3)
Ni1 C1 C6 C7 -3.7(5)
P1 O1 C2 C1 3.3(4)
P1 O1 C2 C3 -176.6(3)
P2 O2 C7 C6 -64.2(4)
O1 P1 C8 C9 75.0(2)
O1 P1 C8 C10 -160.8(2)
O1 P1 C11 C12 -77.1(3)
O1 P1 C11 C13 47.7(3)
O1 C2 C3 C4 177.7(3)
O2 P2 C14 C15 -81.8(2)
O2 P2 C14 C16 153.0(2)
O2 P2 C17 C18 83.8(2)
O2 P2 C17 C19 -41.8(3)
C1 C2 C3 C4 -2.2(6)
C1 C6 C7 O2 44.3(5)
C2 C1 C6 C5 -1.2(5)
C2 C1 C6 C7 173.9(3)
C2 C3 C4 C5 1.9(6)
C3 C4 C5 C6 -1.4(6)
C4 C5 C6 C1 1.1(5)
C4 C5 C6 C7 -174.3(3)
C5 C6 C7 O2 -140.0(3)
C6 C1 C2 O1 -178.0(3)
C6 C1 C2 C3 1.8(5)
C8 P1 O1 C2 -130.3(2)
C8 P1 C11 C12 177.9(2)
C8 P1 C11 C13 -57.3(3)
C11 P1 O1 C2 120.6(2)
C11 P1 C8 C9 -177.3(2)
C11 P1 C8 C10 -53.1(3)
C14 P2 O2 C7 161.7(3)
C14 P2 C17 C18 -174.1(2)
C14 P2 C17 C19 60.3(3)
C17 P2 O2 C7 -89.1(3)
C17 P2 C14 C15 171.2(2)
C17 P2 C14 C16 45.9(3)
Ni2 P3 O3 C24 10.6(2)
Ni2 P3 C30 C31 -40.9(3)
Ni2 P3 C30 C32 -166.0(2)
Ni2 P3 C33 C34 38.8(2)
Ni2 P3 C33 C35 -85.2(2)
Ni2 P4 O4 C29 -29.4(2)
Ni2 P4 C36 C37 177.0(2)
Ni2 P4 C36 C38 51.6(2)
Ni2 P4 C39 C40 -41.6(2)
Ni2 P4 C39 C41 83.0(2)
Ni2 C23 C24 O3 -4.7(4)
Ni2 C23 C24 C25 175.7(2)
Ni2 C23 C28 C27 -176.4(2)
Ni2 C23 C28 C29 7.6(4)
P3 O3 C24 C23 -4.7(3)
P3 O3 C24 C25 174.9(2)
P4 O4 C29 C28 63.6(3)
O3 P3 C30 C31 75.8(3)
O3 P3 C30 C32 -49.3(3)
O3 P3 C33 C34 -77.0(2)
O3 P3 C33 C35 159.0(2)
O3 C24 C25 C26 -177.2(3)
O4 P4 C36 C37 48.6(3)
O4 P4 C36 C38 -76.7(2)
O4 P4 C39 C40 80.1(2)
O4 P4 C39 C41 -155.3(2)
C23 C24 C25 C26 2.4(5)
C23 C28 C29 O4 -53.3(4)
C24 C23 C28 C27 3.5(4)
C24 C23 C28 C29 -172.5(3)
C24 C25 C26 C27 0.3(5)
C25 C26 C27 C28 -0.9(5)
C26 C27 C28 C23 -1.2(5)
C26 C27 C28 C29 174.9(3)
C27 C28 C29 O4 130.4(3)
C28 C23 C24 O3 175.3(2)
C28 C23 C24 C25 -4.2(4)
C30 P3 O3 C24 -113.4(2)
C30 P3 C33 C34 175.5(2)
C30 P3 C33 C35 51.4(3)
C33 P3 O3 C24 136.9(2)
C33 P3 C30 C31 -179.4(2)
C33 P3 C30 C32 55.5(3)
C36 P4 O4 C29 100.8(2)
C36 P4 C39 C40 -173.6(2)
C36 P4 C39 C41 -49.0(3)
C39 P4 O4 C29 -150.1(2)
C39 P4 C36 C37 -53.7(3)
C39 P4 C36 C38 -179.0(2)
